data_2202050
loop_
_publ_author_name
'Low, John Nicolson'
'Quesada, A.'
'Cobo, Justo'
'Nogueras, Manuel'
'S\'anchez, Adolfo'
'Abonia, Rodrigo'
'Meier, Herbert'

_publ_section_title
;
 2-(Benzotriazol-1-ylmethyl)-1-phenyl-3-pyrazolidinone: two weak
 hydrogen bonds combine to form molecular ladders
;
_journal_issue 1
_journal_name_full 'Acta Crystallographica Section E'
_journal_page_first o66
_journal_page_last o69
_journal_paper_doi 10.1107/S1600536802022948
_journal_volume 59
_journal_year 2003
_chemical_formula_iupac 'C16 H15 N5 O'
_chemical_formula_moiety 'C16 H15 N5 O'
_chemical_formula_sum 'C16 H15 N5 O'
_chemical_formula_weight 293.33
_chemical_name_systematic
;
2-(Benzotriazol-1-ylmethyl)-1-phenyl-3-pyrazolidinone
;
_space_group_IT_number 2
_symmetry_cell_setting triclinic
_symmetry_space_group_name_Hall '-P 1'
_symmetry_space_group_name_H-M 'P -1'
_atom_sites_solution_hydrogens geom
_atom_sites_solution_primary direct
_atom_sites_solution_secondary difmap
_cell_angle_alpha 92.7780(10)
_cell_angle_beta 94.3820(10)
_cell_angle_gamma 95.039(3)
_cell_formula_units_Z 2
_cell_length_a 6.4009(2)
_cell_length_b 8.3596(3)
_cell_length_c 13.2794(5)
_cell_measurement_reflns_used 3036
_cell_measurement_temperature 120.0(10)
_cell_measurement_theta_max 27.51
_cell_measurement_theta_min 2.97
_cell_volume 704.66(4)
_computing_cell_refinement 'DENZO-SMN (Otwinowski & Minor, 1997)'
_computing_data_collection 'KappaCCD Server Software (Nonius, 1997)'
_computing_data_reduction DENZO-SMN
_computing_molecular_graphics 'ORTEPII (Johnson, 1976) and PLATON (Spek, 2002)'
_computing_publication_material 'SHELXL97 and WordPerfect macro PRPKAPPA (Ferguson, 1999)'
_computing_structure_refinement 'SHELXL97 (Sheldrick, 1997)'
_computing_structure_solution 'SHELXS97 (Sheldrick, 1997)'
_diffrn_ambient_temperature 120.0(10)
_diffrn_measured_fraction_theta_full 0.966
_diffrn_measured_fraction_theta_max 0.936
_diffrn_measurement_device_type 'Nonius KappaCCD'
_diffrn_measurement_method '\f scans and \w scans with \k offsets'
_diffrn_radiation_monochromator graphite
_diffrn_radiation_source 'fine-focus sealed X-ray tube'
_diffrn_radiation_type 'Mo K\a'
_diffrn_radiation_wavelength 0.71073
_diffrn_reflns_av_R_equivalents 0.050
_diffrn_reflns_av_sigmaI/netI 0.0433
_diffrn_reflns_limit_h_max 7
_diffrn_reflns_limit_h_min -7
_diffrn_reflns_limit_k_max 10
_diffrn_reflns_limit_k_min -10
_diffrn_reflns_limit_l_max 17
_diffrn_reflns_limit_l_min -17
_diffrn_reflns_number 9646
_diffrn_reflns_theta_full 25.00
_diffrn_reflns_theta_max 27.51
_diffrn_reflns_theta_min 2.97
_diffrn_standards_decay_% negligible
_exptl_absorpt_coefficient_mu 0.092
_exptl_absorpt_correction_type none
_exptl_crystal_colour colourless
_exptl_crystal_density_diffrn 1.382
_exptl_crystal_density_method 'not measured'
_exptl_crystal_description tablet
_exptl_crystal_F_000 308
_exptl_crystal_size_max 0.36
_exptl_crystal_size_mid 0.26
_exptl_crystal_size_min 0.10
_refine_diff_density_max 0.190
_refine_diff_density_min -0.308
_refine_ls_extinction_method none
_refine_ls_goodness_of_fit_ref 1.057
_refine_ls_hydrogen_treatment constr
_refine_ls_matrix_type full
_refine_ls_number_parameters 199
_refine_ls_number_reflns 3036
_refine_ls_number_restraints 0
_refine_ls_restrained_S_all 1.057
_refine_ls_R_factor_all 0.0520
_refine_ls_R_factor_gt 0.0413
_refine_ls_shift/su_max <0.001
_refine_ls_shift/su_mean 0.000
_refine_ls_structure_factor_coef Fsqd
_refine_ls_weighting_details 'w = 1/[\s^2^(Fo^2^)+(0.0575P)^2^+0.1652P] where P = (Fo^2^+2Fc^2^)/3'
_refine_ls_weighting_scheme calc
_refine_ls_wR_factor_gt 0.1035
_refine_ls_wR_factor_ref 0.1097
_reflns_number_gt 2538
_reflns_number_total 3036
_reflns_threshold_expression I>2\s(I)
_cod_data_source_file na6191.cif
_cod_data_source_block I
_cod_database_code 2202050
_cod_database_fobs_code 2202050

loop_
_symmetry_equiv_pos_as_xyz
'x, y, z'
'-x, -y, -z'

loop_
_atom_site_label
_atom_site_fract_x
_atom_site_fract_y
_atom_site_fract_z
_atom_site_U_iso_or_equiv
_atom_site_adp_type
_atom_site_calc_flag
_atom_site_refinement_flags
_atom_site_occupancy
_atom_site_disorder_assembly
_atom_site_disorder_group
_atom_site_type_symbol
N1 0.46083(17) 0.97118(12) 0.29183(7) 0.0188(2) Uani d . 1 . . N
N2 0.65163(17) 1.04830(13) 0.27855(8) 0.0222(3) Uani d . 1 . . N
N3 0.78900(18) 1.00706(13) 0.34788(8) 0.0241(3) Uani d . 1 . . N
C3A 0.6864(2) 0.90057(15) 0.40813(9) 0.0208(3) Uani d . 1 . . C
C4 0.7625(2) 0.82226(16) 0.49297(10) 0.0257(3) Uani d . 1 . . C
C5 0.6180(2) 0.72137(16) 0.53663(10) 0.0276(3) Uani d . 1 . . C
C6 0.4059(2) 0.69693(16) 0.49882(10) 0.0263(3) Uani d . 1 . . C
C7 0.3287(2) 0.77324(15) 0.41609(9) 0.0218(3) Uani d . 1 . . C
C7A 0.4761(2) 0.87677(14) 0.37223(9) 0.0187(3) Uani d . 1 . . C
C1 0.2764(2) 0.99623(15) 0.22680(9) 0.0203(3) Uani d . 1 . . C
N11 0.27827(16) 0.72806(12) 0.14005(8) 0.0188(2) Uani d . 1 . . N
C21 0.09810(19) 0.63799(14) 0.17436(9) 0.0176(3) Uani d . 1 . . C
C22 0.1303(2) 0.48582(15) 0.20789(10) 0.0218(3) Uani d . 1 . . C
C23 -0.0315(2) 0.39448(15) 0.24759(10) 0.0242(3) Uani d . 1 . . C
C24 -0.2250(2) 0.45464(16) 0.25485(9) 0.0231(3) Uani d . 1 . . C
C25 -0.2565(2) 0.60552(15) 0.22169(10) 0.0222(3) Uani d . 1 . . C
C26 -0.0958(2) 0.69801(15) 0.18079(9) 0.0199(3) Uani d . 1 . . C
N12 0.25576(17) 0.89584(12) 0.13512(8) 0.0192(2) Uani d . 1 . . N
C13 0.24836(19) 0.95018(16) 0.04031(9) 0.0217(3) Uani d . 1 . . C
O13 0.24812(15) 1.09172(11) 0.02140(7) 0.0284(2) Uani d . 1 . . O
C14 0.2407(2) 0.80448(17) -0.03131(10) 0.0273(3) Uani d . 1 . . C
C15 0.3325(2) 0.68101(16) 0.03570(10) 0.0248(3) Uani d . 1 . . C
H4 0.9058 0.8381 0.5188 0.031 Uiso calc R 1 . . H
H5 0.6631 0.6665 0.5942 0.033 Uiso calc R 1 . . H
H6 0.3126 0.6254 0.5314 0.032 Uiso calc R 1 . . H
H7 0.1854 0.7568 0.3905 0.026 Uiso calc R 1 . . H
H1A 0.1497 0.9742 0.2640 0.024 Uiso calc R 1 . . H
H1B 0.2837 1.1103 0.2095 0.024 Uiso calc R 1 . . H
H22 0.2633 0.4448 0.2035 0.026 Uiso calc R 1 . . H
H23 -0.0098 0.2905 0.2699 0.029 Uiso calc R 1 . . H
H24 -0.3358 0.3924 0.2825 0.028 Uiso calc R 1 . . H
H25 -0.3893 0.6465 0.2269 0.027 Uiso calc R 1 . . H
H26 -0.1188 0.8012 0.1575 0.024 Uiso calc R 1 . . H
H14A 0.3271 0.8259 -0.0887 0.033 Uiso calc R 1 . . H
H14B 0.0945 0.7685 -0.0578 0.033 Uiso calc R 1 . . H
H15A 0.2693 0.5711 0.0143 0.030 Uiso calc R 1 . . H
H15B 0.4869 0.6846 0.0328 0.030 Uiso calc R 1 . . H

loop_
_atom_site_aniso_label
_atom_site_aniso_U_11
_atom_site_aniso_U_22
_atom_site_aniso_U_33
_atom_site_aniso_U_12
_atom_site_aniso_U_13
_atom_site_aniso_U_23
N1 0.0209(6) 0.0175(5) 0.0175(5) -0.0028(4) 0.0033(4) 0.0018(4)
N2 0.0225(6) 0.0217(5) 0.0214(5) -0.0052(4) 0.0043(4) 0.0002(4)
N3 0.0234(6) 0.0266(6) 0.0214(5) -0.0034(4) 0.0036(4) -0.0010(4)
C3A 0.0222(7) 0.0201(6) 0.0196(6) 0.0002(5) 0.0034(5) -0.0031(5)
C4 0.0275(8) 0.0264(7) 0.0226(6) 0.0051(5) -0.0019(5) -0.0030(5)
C5 0.0398(9) 0.0227(7) 0.0206(6) 0.0057(6) 0.0001(6) 0.0026(5)
C6 0.0378(8) 0.0204(6) 0.0209(6) -0.0014(5) 0.0065(6) 0.0024(5)
C7 0.0230(7) 0.0206(6) 0.0216(6) -0.0014(5) 0.0040(5) 0.0003(5)
C7A 0.0235(7) 0.0167(6) 0.0160(6) 0.0016(5) 0.0033(5) -0.0011(4)
C1 0.0217(7) 0.0178(6) 0.0216(6) 0.0018(5) 0.0029(5) 0.0021(5)
N11 0.0202(6) 0.0142(5) 0.0225(5) 0.0008(4) 0.0041(4) 0.0023(4)
C21 0.0191(7) 0.0173(6) 0.0156(5) -0.0010(4) 0.0007(5) 0.0005(4)
C22 0.0189(7) 0.0190(6) 0.0277(7) 0.0025(5) 0.0010(5) 0.0027(5)
C23 0.0261(7) 0.0182(6) 0.0279(7) -0.0003(5) -0.0012(5) 0.0051(5)
C24 0.0237(7) 0.0242(7) 0.0206(6) -0.0045(5) 0.0040(5) 0.0022(5)
C25 0.0185(7) 0.0239(6) 0.0243(6) 0.0019(5) 0.0029(5) -0.0013(5)
C26 0.0211(7) 0.0173(6) 0.0213(6) 0.0023(5) 0.0001(5) 0.0017(5)
N12 0.0234(6) 0.0150(5) 0.0191(5) -0.0005(4) 0.0011(4) 0.0034(4)
C13 0.0144(7) 0.0290(7) 0.0213(6) -0.0017(5) -0.0003(5) 0.0078(5)
O13 0.0265(6) 0.0272(5) 0.0317(5) -0.0012(4) 0.0002(4) 0.0143(4)
C14 0.0250(8) 0.0358(8) 0.0200(6) -0.0035(5) 0.0024(5) 0.0009(5)
C15 0.0260(7) 0.0239(7) 0.0247(7) -0.0006(5) 0.0088(5) -0.0018(5)

loop_
_atom_type_symbol
_atom_type_description
_atom_type_scat_dispersion_real
_atom_type_scat_dispersion_imag
_atom_type_scat_source
C C 0.0033 0.0016 'International Tables Vol C Tables 4.2.6.8 and 6.1.1.4'
H H 0.0000 0.0000 'International Tables Vol C Tables 4.2.6.8 and 6.1.1.4'
N N 0.0061 0.0033 'International Tables Vol C Tables 4.2.6.8 and 6.1.1.4'
O O 0.0106 0.0060 'International Tables Vol C Tables 4.2.6.8 and 6.1.1.4'

loop_
_geom_angle_atom_site_label_1
_geom_angle_atom_site_label_2
_geom_angle_atom_site_label_3
_geom_angle
_geom_angle_publ_flag
N2 N1 C7A 110.17(10) y
N2 N1 C1 121.20(10) no
C7A N1 C1 128.63(11) no
N3 N2 N1 108.80(10) y
N2 N3 C3A 108.13(11) y
N3 C3A C7A 108.50(11) y
N3 C3A C4 130.63(13) no
C7A C3A C4 120.88(12) y
C5 C4 C3A 116.38(13) y
C5 C4 H4 121.8 no
C3A C4 H4 121.8 no
C4 C5 C6 122.17(12) y
C4 C5 H5 118.9 no
C6 C5 H5 118.9 no
C7 C6 C5 122.17(12) y
C7 C6 H6 118.9 no
C5 C6 H6 118.9 no
C6 C7 C7A 115.51(13) y
C6 C7 H7 122.2 no
C7A C7 H7 122.2 no
N1 C7A C3A 104.40(11) y
N1 C7A C7 132.70(12) no
C3A C7A C7 122.89(12) y
N12 C1 N1 112.86(10) no
N12 C1 H1A 109.0 no
N1 C1 H1A 109.0 no
N12 C1 H1B 109.0 no
N1 C1 H1B 109.0 no
H1A C1 H1B 107.8 no
N12 N11 C21 113.61(9) no
N12 N11 C15 102.97(9) no
C21 N11 C15 115.58(10) no
C26 C21 C22 120.06(11) no
C26 C21 N11 123.66(11) no
C22 C21 N11 116.17(11) no
C23 C22 C21 120.03(12) no
C23 C22 H22 120.0 no
C21 C22 H22 120.0 no
C22 C23 C24 120.05(12) no
C22 C23 H23 120.0 no
C24 C23 H23 120.0 no
C25 C24 C23 119.82(12) no
C25 C24 H24 120.1 no
C23 C24 H24 120.1 no
C24 C25 C26 120.73(12) no
C24 C25 H25 119.6 no
C26 C25 H25 119.6 no
C21 C26 C25 119.31(11) no
C21 C26 H26 120.3 no
C25 C26 H26 120.3 no
C13 N12 N11 114.75(10) no
C13 N12 C1 125.00(10) no
N11 N12 C1 119.44(9) no
O13 C13 N12 124.33(12) no
O13 C13 C14 129.11(12) no
N12 C13 C14 106.56(11) no
C13 C14 C15 102.40(10) no
C13 C14 H14A 111.3 no
C15 C14 H14A 111.3 no
C13 C14 H14B 111.3 no
C15 C14 H14B 111.3 no
H14A C14 H14B 109.2 no
N11 C15 C14 104.87(10) no
N11 C15 H15A 110.8 no
C14 C15 H15A 110.8 no
N11 C15 H15B 110.8 no
C14 C15 H15B 110.8 no
H15A C15 H15B 108.8 no

loop_
_geom_bond_atom_site_label_1
_geom_bond_atom_site_label_2
_geom_bond_site_symmetry_2
_geom_bond_distance
_geom_bond_publ_flag
N1 N2 . 1.3579(15) y
N1 C7A . 1.3608(15) y
N1 C1 . 1.4451(16) n
N2 N3 . 1.3038(16) y
N3 C3A . 1.3821(16) y
C3A C7A . 1.388(2) y
C3A C4 . 1.4066(18) y
C4 C5 . 1.377(2) y
C4 H4 . 0.9500 n
C5 C6 . 1.405(2) y
C5 H5 . 0.9500 no
C6 C7 . 1.3777(18) y
C6 H6 . 0.9500 no
C7 C7A . 1.4026(17) y
C7 H7 . 0.9500 no
C1 N12 . 1.4355(16) no
C1 H1A . 0.9900 no
C1 H1B . 0.9900 no
N11 N12 . 1.4266(14) no
N11 C21 . 1.4372(15) no
N11 C15 . 1.4968(16) no
C21 C26 . 1.3862(17) no
C21 C22 . 1.3950(17) no
C22 C23 . 1.3846(18) no
C22 H22 . 0.9500 no
C23 C24 . 1.385(2) no
C23 H23 . 0.9500 no
C24 C25 . 1.3821(18) no
C24 H24 . 0.9500 no
C25 C26 . 1.3916(18) no
C25 H25 . 0.9500 no
C26 H26 . 0.9500 no
N12 C13 . 1.3578(16) no
C13 O13 . 1.2216(16) no
C13 C14 . 1.504(2) no
C14 C15 . 1.523(2) no
C14 H14A . 0.9900 no
C14 H14B . 0.9900 no
C15 H15A . 0.9900 no
C15 H15B . 0.9900 no

loop_
_geom_hbond_atom_site_label_D
_geom_hbond_atom_site_label_H
_geom_hbond_atom_site_label_A
_geom_hbond_site_symmetry_A
_geom_hbond_distance_DH
_geom_hbond_distance_HA
_geom_hbond_distance_DA
_geom_hbond_angle_DHA
_geom_hbond_publ_flag
C15 H15B O13 2_675 0.99 2.58 3.3084(16) 130 y
C25 H25 N11 1_455 0.95 2.51 3.3530(17) 149 y

loop_
_geom_torsion_atom_site_label_1
_geom_torsion_atom_site_label_2
_geom_torsion_atom_site_label_3
_geom_torsion_atom_site_label_4
_geom_torsion
_geom_torsion_publ_flag
C7A N1 N2 N3 -0.19(13) no
C1 N1 N2 N3 178.80(10) no
N1 N2 N3 C3A -0.02(13) no
N2 N3 C3A C7A 0.23(14) no
N2 N3 C3A C4 -179.50(13) no
N3 C3A C4 C5 -179.74(13) no
C7A C3A C4 C5 0.56(18) no
C3A C4 C5 C6 0.2(2) no
C4 C5 C6 C7 -0.5(2) no
C5 C6 C7 C7A 0.0(2) no
N2 N1 C7A C3A 0.32(13) no
C1 N1 C7A C3A -178.58(11) no
N2 N1 C7A C7 -179.13(12) no
C1 N1 C7A C7 2.0(2) no
N3 C3A C7A N1 -0.33(13) no
C4 C3A C7A N1 179.43(11) no
N3 C3A C7A C7 179.19(11) no
C4 C3A C7A C7 -1.05(18) no
C6 C7 C7A N1 -179.91(13) no
C6 C7 C7A C3A 0.73(18) no
N2 N1 C1 N12 84.60(13) y
C7A N1 C1 N12 -96.61(14) no
N12 N11 C21 C26 13.60(16) no
C15 N11 C21 C26 -105.15(13) no
N12 N11 C21 C22 -162.57(10) no
C15 N11 C21 C22 78.69(14) no
C26 C21 C22 C23 0.0(2) no
N11 C21 C22 C23 176.35(11) no
C21 C22 C23 C24 -0.5(2) no
C22 C23 C24 C25 0.5(2) no
C23 C24 C25 C26 0.1(2) no
C22 C21 C26 C25 0.53(18) no
N11 C21 C26 C25 -175.49(11) no
C24 C25 C26 C21 -0.6(2) no
C21 N11 N12 C13 -113.83(11) no
C15 N11 N12 C13 11.92(13) no
C21 N11 N12 C1 75.98(13) no
C15 N11 N12 C1 -158.27(11) no
N1 C1 N12 C13 -121.06(13) y
N1 C1 N12 N11 48.05(14) y
N11 N12 C13 O13 -173.31(11) no
C1 N12 C13 O13 -3.7(2) no
N11 N12 C13 C14 6.76(14) no
C1 N12 C13 C14 176.32(11) no
O13 C13 C14 C15 158.04(13) no
N12 C13 C14 C15 -22.03(13) no
N12 N11 C15 C14 -25.12(12) no
C21 N11 C15 C14 99.35(12) no
C13 C14 C15 N11 28.90(13) no

loop_
_cod_related_entry_id
_cod_related_entry_database
_cod_related_entry_code
1 ChemSpider 4417271
